data_4031935
loop_
_publ_author_name
'Li, Yuanzhen'
'Yang, Shuang'
'Wen, Genfa'
'Lin, Qiqiao'
'Zhang, Guoxiang'
'Qiu, Lin'
'Zhang, Xiaoyan'
'Du, Guangfen'
'Fang, Xinqiang'

_publ_section_title
;
 Asymmetric Desymmetrization of 1,3-Diketones via Intramolecular Benzoin
 Reaction.
;
_journal_issue 7
_journal_name_full 'The Journal of organic chemistry'
_journal_page_first 2763
_journal_page_last 2769
_journal_paper_doi 10.1021/acs.joc.5b02829
_journal_volume 81
_journal_year 2016
_chemical_formula_sum 'C14 H15 F O3'
_chemical_formula_weight 250.26
_chemical_name_systematic
;
 ?
;
_space_group_crystal_system monoclinic
_space_group_IT_number 4
_space_group_name_Hall 'P 2yb'
_space_group_name_H-M_alt 'P 1 21 1'
_symmetry_space_group_name_Hall 'P 2yb'
_symmetry_space_group_name_H-M 'P 1 21 1'
_atom_sites_solution_hydrogens geom
_audit_creation_method SHELXL-2014
_cell_angle_alpha 90
_cell_angle_beta 92.156(3)
_cell_angle_gamma 90
_cell_formula_units_Z 2
_cell_length_a 7.0830(2)
_cell_length_b 7.1796(2)
_cell_length_c 11.8698(3)
_cell_measurement_reflns_used 1525
_cell_measurement_temperature 100(2)
_cell_measurement_theta_max 72.7870
_cell_measurement_theta_min 3.7230
_cell_volume 603.19(3)
_computing_cell_refinement
;
CrysAlisPro, Agilent Technologies,
Version 1.171.37.35 (release 13-08-2014 CrysAlis171 .NET)
(compiled Aug 13 2014,18:06:01)
;
_computing_data_collection
;
CrysAlisPro, Agilent Technologies,
Version 1.171.37.35 (release 13-08-2014 CrysAlis171 .NET)
(compiled Aug 13 2014,18:06:01)
;
_computing_data_reduction
;
CrysAlisPro, Agilent Technologies,
Version 1.171.37.35 (release 13-08-2014 CrysAlis171 .NET)
(compiled Aug 13 2014,18:06:01)
;
_computing_structure_refinement 'SHELXL-2014 (Sheldrick, 2014)'
_computing_structure_solution 'SHELXT-2014 (Sheldrick, 2014)'
_diffrn_ambient_temperature 100(2)
_diffrn_detector_area_resol_mean 10.5594
_diffrn_measured_fraction_theta_full 0.998
_diffrn_measured_fraction_theta_max 0.973
_diffrn_measurement_device_type 'SuperNova, Dual, Cu at zero, Atlas'
_diffrn_measurement_method '\w scans'
_diffrn_radiation_type CuK\a
_diffrn_radiation_wavelength 1.54184
_diffrn_reflns_av_R_equivalents 0.0121
_diffrn_reflns_av_unetI/netI 0.0180
_diffrn_reflns_laue_measured_fraction_full 0.998
_diffrn_reflns_laue_measured_fraction_max 0.973
_diffrn_reflns_limit_h_max 8
_diffrn_reflns_limit_h_min -8
_diffrn_reflns_limit_k_max 8
_diffrn_reflns_limit_k_min -5
_diffrn_reflns_limit_l_max 13
_diffrn_reflns_limit_l_min -14
_diffrn_reflns_number 2236
_diffrn_reflns_point_group_measured_fraction_full 0.661
_diffrn_reflns_point_group_measured_fraction_max 0.637
_diffrn_reflns_theta_full 67.684
_diffrn_reflns_theta_max 73.027
_diffrn_reflns_theta_min 3.727
_diffrn_source 'sealed X-ray tube'
_exptl_absorpt_coefficient_mu 0.888
_exptl_absorpt_correction_T_max 1.00000
_exptl_absorpt_correction_T_min 0.95238
_exptl_absorpt_correction_type multi-scan
_exptl_absorpt_process_details
;
CrysAlisPro, Agilent Technologies,
Version 1.171.37.35 (release 13-08-2014 CrysAlis171 .NET)
(compiled Aug 13 2014,18:06:01)
Empirical absorption correction using spherical harmonics,
 implemented in SCALE3 ABSPACK scaling algorithm.
;
_exptl_crystal_colour colorless
_exptl_crystal_density_diffrn 1.378
_exptl_crystal_description prism
_exptl_crystal_F_000 264
_exptl_crystal_size_max 0.240
_exptl_crystal_size_mid 0.230
_exptl_crystal_size_min 0.200
_refine_diff_density_max 0.257
_refine_diff_density_min -0.211
_refine_diff_density_rms 0.038
_refine_ls_abs_structure_details
;
 Flack x determined using 252 quotients [(I+)-(I-)]/[(I+)+(I-)]
 (Parsons, Flack and Wagner, Acta Cryst. B69 (2013) 249-259).
;
_refine_ls_abs_structure_Flack 0.11(13)
_refine_ls_extinction_method none
_refine_ls_goodness_of_fit_ref 1.058
_refine_ls_hydrogen_treatment constr
_refine_ls_matrix_type full
_refine_ls_number_parameters 167
_refine_ls_number_reflns 1535
_refine_ls_number_restraints 1
_refine_ls_restrained_S_all 1.058
_refine_ls_R_factor_all 0.0313
_refine_ls_R_factor_gt 0.0295
_refine_ls_shift/su_max 0.000
_refine_ls_shift/su_mean 0.000
_refine_ls_structure_factor_coef Fsqd
_refine_ls_weighting_details 'w=1/[\s^2^(Fo^2^)+(0.0517P)^2^+0.0980P] where P=(Fo^2^+2Fc^2^)/3'
_refine_ls_weighting_scheme calc
_refine_ls_wR_factor_gt 0.0808
_refine_ls_wR_factor_ref 0.0827
_reflns_Friedel_coverage 0.209
_reflns_friedel_fraction_full 0.259
_reflns_friedel_fraction_max 0.240
_reflns_number_gt 1472
_reflns_number_total 1535
_reflns_threshold_expression 'I > 2\s(I)'
_cod_data_source_file jo5b02829_si_001.cif
_cod_data_source_block compound-2
_cod_database_code 4031935
_shelx_space_group_comment
;
The symmetry employed for this shelxl refinement is uniquely defined
by the following loop, which should always be used as a source of
symmetry information in preference to the above space-group names.
They are only intended as comments.
;
_shelx_estimated_absorpt_t_min 0.815
_shelx_estimated_absorpt_t_max 0.842
_shelxl_version_number 2014-3

loop_
_space_group_symop_operation_xyz
'x, y, z'
'-x, y+1/2, -z'

loop_
_atom_site_label
_atom_site_type_symbol
_atom_site_fract_x
_atom_site_fract_y
_atom_site_fract_z
_atom_site_U_iso_or_equiv
_atom_site_adp_type
_atom_site_occupancy
_atom_site_site_symmetry_order
_atom_site_calc_flag
_atom_site_refinement_flags_posn
_atom_site_refinement_flags_adp
F1 F 0.01596(16) 0.4662(2) 0.66663(9) 0.0321(4) Uani 1 1 d . .
O1 O -0.06090(18) 0.4891(3) 0.05154(10) 0.0264(4) Uani 1 1 d . .
O2 O 0.52402(16) 0.5219(2) 0.10166(10) 0.0193(3) Uani 1 1 d . .
H2 H 0.6331 0.5271 0.1319 0.023 Uiso 1 1 calc R U
O3 O 0.65215(18) 0.5347(3) 0.31253(11) 0.0276(4) Uani 1 1 d . .
C1 C 0.2121(3) 0.4481(4) -0.05405(15) 0.0254(5) Uani 1 1 d . .
H1A H 0.1211 0.4407 -0.1181 0.038 Uiso 1 1 calc R U
H1B H 0.2912 0.3361 -0.0520 0.038 Uiso 1 1 calc R U
H1C H 0.2921 0.5583 -0.0622 0.038 Uiso 1 1 calc R U
C2 C 0.1075(2) 0.4625(3) 0.05387(14) 0.0176(4) Uani 1 1 d . .
C3 C 0.2157(2) 0.4319(3) 0.16827(15) 0.0163(4) Uani 1 1 d . .
C4 C 0.3887(2) 0.5645(3) 0.18308(14) 0.0158(4) Uani 1 1 d . .
C5 C 0.4806(2) 0.5365(3) 0.30128(16) 0.0180(4) Uani 1 1 d . .
C6 C 0.3555(2) 0.5220(3) 0.39746(15) 0.0169(4) Uani 1 1 d . .
C7 C 0.4319(3) 0.5424(3) 0.50808(16) 0.0218(4) Uani 1 1 d . .
H7 H 0.5627 0.5680 0.5201 0.026 Uiso 1 1 calc R U
C8 C 0.3180(3) 0.5255(4) 0.59867(15) 0.0243(5) Uani 1 1 d . .
H8 H 0.3674 0.5420 0.6735 0.029 Uiso 1 1 calc R U
C9 C 0.1291(3) 0.4837(3) 0.57761(15) 0.0219(4) Uani 1 1 d . .
C10 C 0.0490(3) 0.4627(3) 0.47107(15) 0.0193(4) Uani 1 1 d . .
H10 H -0.0815 0.4347 0.4605 0.023 Uiso 1 1 calc R U
C11 C 0.1636(2) 0.4834(3) 0.37882(14) 0.0158(4) Uani 1 1 d . .
C12 C 0.0758(2) 0.4701(3) 0.26131(13) 0.0162(4) Uani 1 1 d . .
H12A H 0.0089 0.5882 0.2437 0.019 Uiso 1 1 calc R U
H12B H -0.0197 0.3694 0.2601 0.019 Uiso 1 1 calc R U
C13 C 0.2817(3) 0.2280(3) 0.17276(16) 0.0212(4) Uani 1 1 d . .
H13A H 0.3305 0.1986 0.2491 0.032 Uiso 1 1 calc R U
H13B H 0.3818 0.2095 0.1191 0.032 Uiso 1 1 calc R U
H13C H 0.1750 0.1460 0.1530 0.032 Uiso 1 1 calc R U
C14 C 0.3315(3) 0.7698(3) 0.17331(16) 0.0211(4) Uani 1 1 d . .
H14A H 0.4437 0.8484 0.1847 0.032 Uiso 1 1 calc R U
H14B H 0.2402 0.7990 0.2307 0.032 Uiso 1 1 calc R U
H14C H 0.2741 0.7931 0.0982 0.032 Uiso 1 1 calc R U

loop_
_atom_site_aniso_label
_atom_site_aniso_U_11
_atom_site_aniso_U_22
_atom_site_aniso_U_33
_atom_site_aniso_U_23
_atom_site_aniso_U_13
_atom_site_aniso_U_12
F1 0.0304(6) 0.0513(9) 0.0149(5) 0.0008(6) 0.0074(4) -0.0063(6)
O1 0.0174(6) 0.0435(10) 0.0183(6) 0.0001(7) -0.0013(5) 0.0051(7)
O2 0.0119(5) 0.0284(8) 0.0179(6) -0.0019(6) 0.0040(4) 0.0008(6)
O3 0.0125(6) 0.0477(11) 0.0228(6) 0.0003(8) 0.0001(5) 0.0017(7)
C1 0.0205(8) 0.0401(14) 0.0155(8) -0.0026(10) 0.0009(7) 0.0021(10)
C2 0.0163(8) 0.0200(11) 0.0165(8) -0.0012(8) 0.0008(7) -0.0005(8)
C3 0.0139(8) 0.0202(11) 0.0146(8) -0.0003(7) 0.0004(7) 0.0010(8)
C4 0.0131(8) 0.0201(11) 0.0144(8) -0.0007(7) 0.0036(7) 0.0000(7)
C5 0.0150(8) 0.0189(10) 0.0201(8) -0.0019(8) 0.0000(7) 0.0004(8)
C6 0.0172(8) 0.0169(10) 0.0166(8) 0.0006(8) -0.0001(7) 0.0009(8)
C7 0.0186(8) 0.0263(11) 0.0202(9) 0.0000(9) -0.0019(7) -0.0004(9)
C8 0.0269(10) 0.0315(13) 0.0142(8) 0.0007(9) -0.0037(7) 0.0015(10)
C9 0.0257(9) 0.0250(11) 0.0155(8) 0.0013(9) 0.0075(7) -0.0009(9)
C10 0.0170(8) 0.0217(11) 0.0194(8) 0.0003(9) 0.0018(7) -0.0004(8)
C11 0.0175(8) 0.0145(9) 0.0154(8) 0.0011(8) 0.0017(6) 0.0017(8)
C12 0.0118(7) 0.0222(11) 0.0148(8) -0.0011(8) 0.0016(6) 0.0012(8)
C13 0.0241(10) 0.0190(11) 0.0205(10) -0.0008(8) -0.0004(7) 0.0001(9)
C14 0.0263(9) 0.0159(10) 0.0213(10) 0.0018(8) 0.0039(7) -0.0006(8)

loop_
_atom_type_symbol
_atom_type_description
_atom_type_scat_dispersion_real
_atom_type_scat_dispersion_imag
_atom_type_scat_source
C C 0.0181 0.0091 'International Tables Vol C Tables 4.2.6.8 and 6.1.1.4'
H H 0.0000 0.0000 'International Tables Vol C Tables 4.2.6.8 and 6.1.1.4'
O O 0.0492 0.0322 'International Tables Vol C Tables 4.2.6.8 and 6.1.1.4'
F F 0.0727 0.0534 'International Tables Vol C Tables 4.2.6.8 and 6.1.1.4'

loop_
_geom_angle_atom_site_label_1
_geom_angle_atom_site_label_2
_geom_angle_atom_site_label_3
_geom_angle
C4 O2 H2 109.5
C2 C1 H1A 109.5
C2 C1 H1B 109.5
H1A C1 H1B 109.5
C2 C1 H1C 109.5
H1A C1 H1C 109.5
H1B C1 H1C 109.5
O1 C2 C1 120.54(15)
O1 C2 C3 119.89(15)
C1 C2 C3 119.49(15)
C12 C3 C13 110.41(16)
C12 C3 C2 107.06(14)
C13 C3 C2 107.77(16)
C12 C3 C4 109.65(15)
C13 C3 C4 109.97(15)
C2 C3 C4 111.94(15)
O2 C4 C14 109.82(16)
O2 C4 C5 108.66(14)
C14 C4 C5 107.25(16)
O2 C4 C3 109.88(15)
C14 C4 C3 112.02(15)
C5 C4 C3 109.11(15)
O3 C5 C6 122.71(16)
O3 C5 C4 119.20(16)
C6 C5 C4 118.03(14)
C11 C6 C7 120.35(17)
C11 C6 C5 120.05(15)
C7 C6 C5 119.58(16)
C8 C7 C6 120.29(17)
C8 C7 H7 119.9
C6 C7 H7 119.9
C7 C8 C9 118.01(16)
C7 C8 H8 121.0
C9 C8 H8 121.0
F1 C9 C10 118.12(16)
F1 C9 C8 118.35(16)
C10 C9 C8 123.52(16)
C9 C10 C11 118.58(16)
C9 C10 H10 120.7
C11 C10 H10 120.7
C10 C11 C6 119.22(16)
C10 C11 C12 119.16(15)
C6 C11 C12 121.59(16)
C11 C12 C3 114.91(14)
C11 C12 H12A 108.5
C3 C12 H12A 108.5
C11 C12 H12B 108.5
C3 C12 H12B 108.5
H12A C12 H12B 107.5
C3 C13 H13A 109.5
C3 C13 H13B 109.5
H13A C13 H13B 109.5
C3 C13 H13C 109.5
H13A C13 H13C 109.5
H13B C13 H13C 109.5
C4 C14 H14A 109.5
C4 C14 H14B 109.5
H14A C14 H14B 109.5
C4 C14 H14C 109.5
H14A C14 H14C 109.5
H14B C14 H14C 109.5

loop_
_geom_bond_atom_site_label_1
_geom_bond_atom_site_label_2
_geom_bond_distance
F1 C9 1.356(2)
O1 C2 1.207(2)
O2 C4 1.420(2)
O2 H2 0.8400
O3 C5 1.218(2)
C1 C2 1.507(2)
C1 H1A 0.9800
C1 H1B 0.9800
C1 H1C 0.9800
C2 C3 1.550(2)
C3 C12 1.536(2)
C3 C13 1.537(3)
C3 C4 1.557(2)
C4 C14 1.532(3)
C4 C5 1.537(2)
C5 C6 1.475(2)
C6 C11 1.397(2)
C6 C7 1.409(2)
C7 C8 1.374(3)
C7 H7 0.9500
C8 C9 1.385(3)
C8 H8 0.9500
C9 C10 1.375(3)
C10 C11 1.395(2)
C10 H10 0.9500
C11 C12 1.509(2)
C12 H12A 0.9900
C12 H12B 0.9900
C13 H13A 0.9800
C13 H13B 0.9800
C13 H13C 0.9800
C14 H14A 0.9800
C14 H14B 0.9800
C14 H14C 0.9800
